data_7127977
loop_
_publ_author_name
'Yuan, Yong'
'Li, Liang-Sen'
'Zhang, Lin'
'Wang, Feng'
'Jiang, Lin'
'Zuo, Lin'
'Wang, Qi'
'Hu, Jian-Guo'
'Lei, Aiwen'

_publ_section_title
;
 Electrochemical synthesis of versatile ammonium oxides under metal
 catalyst-, exogenous-oxidant-, and exogenous-electrolyte-free conditions.
;
_journal_issue 22
_journal_name_full 'Chemical communications (Cambridge, England)'
_journal_page_first 2768
_journal_page_last 2771
_journal_paper_doi 10.1039/d1cc00486g
_journal_volume 57
_journal_year 2021
_chemical_absolute_configuration unk
_chemical_formula_moiety 'C16 H14 N2 O S'
_chemical_formula_sum 'C16 H14 N2 O S'
_chemical_formula_weight 282.37
_chemical_name_systematic 5-methyl-2-phenyl-4-(phenylthio)-1,2-dihydro-3H-pyrazol-3-one
_space_group_crystal_system monoclinic
_space_group_IT_number 7
_space_group_name_Hall 'P -2yc'
_space_group_name_H-M_alt 'P 1 c 1'
_symmetry_Int_Tables_number 7
_atom_sites_solution_primary dual
_audit_creation_date 2020-10-27
_audit_creation_method
;
Olex2 1.2
(compiled 2018.05.29 svn.r3508 for OlexSys, GUI svn.r5506)
;
_audit_update_record
;
2020-10-29 deposited with the CCDC.	2021-02-04 downloaded from the CCDC.
;
_cell_angle_alpha 90
_cell_angle_beta 101.244(6)
_cell_angle_gamma 90
_cell_formula_units_Z 2
_cell_length_a 9.6728(6)
_cell_length_b 6.3539(3)
_cell_length_c 11.8458(6)
_cell_measurement_reflns_used 4567
_cell_measurement_temperature 295
_cell_measurement_theta_max 27.1790
_cell_measurement_theta_min 4.0640
_cell_volume 714.07(7)
_computing_cell_refinement 'CrysAlisPro 1.171.40.53 (Rigaku OD, 2019)'
_computing_data_collection 'CrysAlisPro 1.171.40.53 (Rigaku OD, 2019)'
_computing_data_reduction 'CrysAlisPro 1.171.40.53 (Rigaku OD, 2019)'
_computing_molecular_graphics 'Olex2 (Dolomanov et al., 2009)'
_computing_publication_material 'Olex2 (Dolomanov et al., 2009)'
_computing_structure_refinement 'olex2.refine (Bourhis et al., 2015)'
_computing_structure_solution 'ShelXT (Sheldrick, 2015)'
_diffrn_ambient_temperature 295
_diffrn_detector 'CCD plate'
_diffrn_detector_area_resol_mean 8.0353
_diffrn_detector_type EosS2
_diffrn_measured_fraction_theta_full 0.9932
_diffrn_measured_fraction_theta_max 0.9932
_diffrn_measurement_details
;
List of Runs (angles in degrees, time in seconds):

  # Type    Start    End  Width  t~exp~   \w     \q     \k     \f   Frames
#--------------------------------------------------------------------------
  1  \w    -85.00   3.00   1.00    5.05    --  -15.92 -37.00 -90.00   88
  2  \w    -87.00  13.00   1.00    5.05    --  -15.92 -19.00 -60.00  100
  3  \w    -35.00  53.00   1.00    5.05    --  -15.92  37.00  90.00   88
  4  \w     34.00  89.00   1.00    5.05    --   16.70-178.00   0.00   55
  5  \w    -20.00  56.00   1.00    5.05    --   16.70 -99.00   0.00   76
  6  \w    -20.00  56.00   1.00    5.05    --   16.70 -99.00-150.00   76
  7  \w      0.00  25.00   1.00    5.05    --   16.70  57.00-120.00   25
  8  \w      0.00  84.00   1.00    5.05    --   16.70  57.00 150.00   84
;
_diffrn_measurement_device 'four-circle diffractometer'
_diffrn_measurement_device_type 'SuperNova, Single source at offset/far, EosS2'
_diffrn_measurement_method '\w scans'
_diffrn_orient_matrix_type 'CrysAlisPro convention (1999,Acta A55,543-557)'
_diffrn_orient_matrix_UB_11 0.0563231000
_diffrn_orient_matrix_UB_12 0.0723016000
_diffrn_orient_matrix_UB_13 0.0022566000
_diffrn_orient_matrix_UB_21 0.0478562000
_diffrn_orient_matrix_UB_22 -0.0761687000
_diffrn_orient_matrix_UB_23 0.0287544000
_diffrn_orient_matrix_UB_31 0.0113553000
_diffrn_orient_matrix_UB_32 -0.0376448000
_diffrn_orient_matrix_UB_33 -0.0538418000
_diffrn_radiation_monochromator mirror
_diffrn_radiation_probe x-ray
_diffrn_radiation_type 'Mo K\a'
_diffrn_radiation_wavelength 0.71073
_diffrn_reflns_av_R_equivalents 0.0245
_diffrn_reflns_av_unetI/netI 0.0341
_diffrn_reflns_limit_h_max 12
_diffrn_reflns_limit_h_min -12
_diffrn_reflns_limit_k_max 8
_diffrn_reflns_limit_k_min -8
_diffrn_reflns_limit_l_max 15
_diffrn_reflns_limit_l_min -16
_diffrn_reflns_number 9070
_diffrn_reflns_theta_full 24.9970
_diffrn_reflns_theta_max 25.00
_diffrn_reflns_theta_min 3.51
_diffrn_source 'micro-focus sealed X-ray tube'
_diffrn_source_type 'SuperNova (Mo) X-ray Source'
_exptl_absorpt_coefficient_mu 0.223
_exptl_absorpt_correction_T_max 1.00000
_exptl_absorpt_correction_T_min 0.72435
_exptl_absorpt_correction_type multi-scan
_exptl_absorpt_process_details
;
CrysAlisPro 1.171.40.53 (Rigaku Oxford Diffraction, 2019)
Empirical absorption correction using spherical harmonics,
 implemented in SCALE3 ABSPACK scaling algorithm.
;
_exptl_crystal_colour ??
_exptl_crystal_density_diffrn 1.3132
_exptl_crystal_description block
_exptl_crystal_F_000 296.3588
_exptl_crystal_recrystallization_method 'Re-crystallisation from solvent: ????'
_exptl_crystal_size_max 0.04
_exptl_crystal_size_mid 0.03
_exptl_crystal_size_min 0.02
_refine_diff_density_max 0.1180
_refine_diff_density_min -0.1489
_refine_diff_density_rms 0.0314
_refine_ls_abs_structure_details 'Flack, H. D. (1983). Acta Cryst. A39, 876-881.'
_refine_ls_abs_structure_Flack 0.07(7)
_refine_ls_d_res_high 0.8410
_refine_ls_d_res_low 5.8092
_refine_ls_goodness_of_fit_ref 1.0660
_refine_ls_hydrogen_treatment mixed
_refine_ls_matrix_type full
_refine_ls_number_constraints 20
_refine_ls_number_parameters 194
_refine_ls_number_reflns 2496
_refine_ls_number_restraints 2
_refine_ls_restrained_S_all 1.0660
_refine_ls_R_factor_all 0.0338
_refine_ls_R_factor_gt 0.0322
_refine_ls_shift/su_max 0.0001
_refine_ls_shift/su_mean 0.0000
_refine_ls_structure_factor_coef Fsqd
_refine_ls_weighting_details 'w=1/[\s^2^(Fo^2^)+(0.0413P)^2^+0.0214P] where P=(Fo^2^+2Fc^2^)/3'
_refine_ls_weighting_scheme calc
_refine_ls_wR_factor_gt 0.0744
_refine_ls_wR_factor_ref 0.0761
_reflns_Friedel_coverage 0.988
_reflns_limit_h_max 11
_reflns_limit_h_min -11
_reflns_limit_k_max 7
_reflns_limit_k_min -7
_reflns_limit_l_max 13
_reflns_limit_l_min -14
_reflns_number_gt 2393
_reflns_number_total 2496
_reflns_threshold_expression I>=2u(I)
_cod_data_source_file d1cc00486g2.cif
_cod_data_source_block LS2020072701
_cod_depositor_comments 'Adding full bibliography for 7127977.cif.'
_cod_original_sg_symbol_Hall ' P -2yc'
_cod_database_code 7127977
_reflns_odcompleteness_completeness 99.69
_reflns_odcompleteness_iscentric 1
_reflns_odcompleteness_theta 26.32
_olex2_refinement_description
;
1. Fixed Uiso
 At 1.2 times of:
  All C(H) groups
 At 1.5 times of:
  All C(H,H,H) groups
2.a Aromatic/amide H refined with riding coordinates:
 C20(H20), C16(H16), C19(H19), C1(H1), C3(H3), C2(H2), C5(H5), C4(H4)
2.b Idealised Me refined as rotating group:
 C10(H10a,H10b,H10c)
;
_olex2_submission_special_instructions 'No special instructions were received'
_oxdiff_exptl_absorpt_empirical_details
;
Empirical correction (ABSPACK) includes:
- Absorption correction using spherical harmonics
- Frame scaling
;
_oxdiff_exptl_absorpt_empirical_full_max 1.288
_oxdiff_exptl_absorpt_empirical_full_min 0.593

loop_
_space_group_symop_id
_space_group_symop_operation_xyz
1 x,y,z
2 x,-y,z+1/2

loop_
_atom_site_label
_atom_site_type_symbol
_atom_site_fract_x
_atom_site_fract_y
_atom_site_fract_z
_atom_site_U_iso_or_equiv
_atom_site_adp_type
_atom_site_occupancy
_atom_site_refinement_flags_posn
S7 S 0.54690(6) 0.21502(8) 0.42063(5) 0.04582(16) Uani 1.000000 .
N11 N 0.38922(19) 0.4811(3) 0.66256(14) 0.0403(4) Uani 1.000000 .
N12 N 0.32424(17) 0.6032(3) 0.57120(12) 0.0377(4) Uani 1.000000 .
C15 C 0.2404(2) 0.7792(3) 0.58649(16) 0.0358(5) Uani 1.000000 .
C8 C 0.4628(2) 0.3645(3) 0.50993(17) 0.0368(4) Uani 1.000000 .
C13 C 0.3673(2) 0.5311(3) 0.47210(15) 0.0355(5) Uani 1.000000 .
C20 C 0.2218(2) 0.9398(4) 0.50603(18) 0.0453(5) Uani 1.000000 .
C6 C 0.6924(2) 0.3768(4) 0.40306(17) 0.0434(5) Uani 1.000000 .
C17 C 0.0971(3) 0.9649(4) 0.6953(2) 0.0613(7) Uani 1.000000 .
C16 C 0.1775(3) 0.7923(4) 0.68189(18) 0.0500(6) Uani 1.000000 .
C9 C 0.4697(2) 0.3377(3) 0.62618(17) 0.0393(5) Uani 1.000000 .
C18 C 0.0763(3) 1.1244(4) 0.6152(2) 0.0596(7) Uani 1.000000 .
C19 C 0.1390(3) 1.1102(4) 0.5213(2) 0.0551(6) Uani 1.000000 .
C1 C 0.7394(3) 0.5448(5) 0.4727(2) 0.0623(7) Uani 1.000000 .
C3 C 0.9231(3) 0.6045(5) 0.3669(2) 0.0705(8) Uani 1.000000 .
C10 C 0.5473(3) 0.1785(4) 0.70566(19) 0.0587(7) Uani 1.000000 .
C2 C 0.8560(3) 0.6563(6) 0.4532(2) 0.0814(10) Uani 1.000000 .
C5 C 0.7606(3) 0.3245(4) 0.3151(2) 0.0613(7) Uani 1.000000 .
C4 C 0.8741(3) 0.4404(5) 0.2965(2) 0.0712(8) Uani 1.000000 .
O14 O 0.32297(17) 0.6053(3) 0.37358(11) 0.0498(4) Uani 1.000000 .
H5 H 0.7297(3) 0.2100(4) 0.2680(2) 0.0735(9) Uiso 1.000000 R
H4 H 0.9176(3) 0.4065(5) 0.2354(2) 0.0855(9) Uiso 1.000000 R
H3 H 1.0017(3) 0.6802(5) 0.3558(2) 0.0846(10) Uiso 1.000000 R
H2 H 0.8888(3) 0.7695(6) 0.5007(2) 0.0977(12) Uiso 1.000000 R
H16 H 0.1897(3) 0.6850(4) 0.73631(18) 0.0601(7) Uiso 1.000000 R
H19 H 0.1256(3) 1.2174(4) 0.4668(2) 0.0661(8) Uiso 1.000000 R
H20 H 0.2647(2) 0.9329(4) 0.44235(18) 0.0544(6) Uiso 1.000000 R
H10a H 0.5573(17) 0.2273(14) 0.7835(2) 0.0881(10) Uiso 1.000000 GR
H10b H 0.4959(10) 0.0483(10) 0.6971(12) 0.0881(10) Uiso 1.000000 GR
H10c H 0.6389(8) 0.157(2) 0.6879(10) 0.0881(10) Uiso 1.000000 GR
H18 H 0.019(3) 1.240(4) 0.630(2) 0.063(8) Uiso 1.000000 .
H11 H 0.367(2) 0.481(4) 0.721(2) 0.042(7) Uiso 1.000000 .
H1 H 0.6940(3) 0.5833(5) 0.5320(2) 0.0748(9) Uiso 1.000000 R
H17 H 0.054(4) 0.969(5) 0.756(3) 0.091(10) Uiso 1.000000 .

loop_
_atom_site_aniso_label
_atom_site_aniso_U_11
_atom_site_aniso_U_22
_atom_site_aniso_U_33
_atom_site_aniso_U_12
_atom_site_aniso_U_13
_atom_site_aniso_U_23
S7 0.0549(3) 0.0424(3) 0.0458(3) -0.0073(3) 0.0235(2) -0.0129(3)
N11 0.0556(12) 0.0493(11) 0.0183(9) 0.0036(9) 0.0126(8) 0.0028(8)
N12 0.0474(10) 0.0473(10) 0.0193(8) 0.0045(8) 0.0091(7) -0.0008(7)
C15 0.0360(11) 0.0453(12) 0.0257(10) -0.0036(9) 0.0047(8) -0.0046(8)
C8 0.0456(12) 0.0386(11) 0.0292(10) -0.0042(10) 0.0151(8) -0.0035(8)
C13 0.0409(11) 0.0438(12) 0.0237(10) -0.0057(9) 0.0113(8) -0.0035(8)
C20 0.0552(13) 0.0464(12) 0.0356(11) -0.0040(11) 0.0119(10) -0.0001(9)
C6 0.0431(12) 0.0481(13) 0.0401(13) -0.0030(10) 0.0110(9) 0.0002(10)
C17 0.0749(18) 0.0738(17) 0.0389(14) 0.0168(15) 0.0200(13) -0.0095(13)
C16 0.0628(16) 0.0592(15) 0.0301(11) 0.0083(12) 0.0138(11) 0.0029(10)
C9 0.0461(12) 0.0403(11) 0.0318(10) -0.0015(10) 0.0087(9) 0.0012(9)
C18 0.0691(17) 0.0519(15) 0.0565(15) 0.0110(14) 0.0094(13) -0.0137(12)
C19 0.0721(17) 0.0430(13) 0.0480(14) 0.0024(12) 0.0064(12) 0.0036(10)
C1 0.0684(17) 0.0788(18) 0.0422(13) -0.0274(15) 0.0167(12) -0.0159(12)
C3 0.0511(15) 0.098(2) 0.0609(16) -0.0231(15) 0.0076(13) 0.0177(17)
C10 0.0782(18) 0.0564(15) 0.0406(14) 0.0103(14) 0.0091(12) 0.0079(11)
C2 0.082(2) 0.100(2) 0.0594(18) -0.0471(19) 0.0058(16) -0.0145(16)
C5 0.0654(17) 0.0623(16) 0.0655(17) -0.0110(14) 0.0360(14) -0.0150(13)
C4 0.0591(16) 0.093(2) 0.0699(18) -0.0094(16) 0.0320(14) -0.0018(17)
O14 0.0675(10) 0.0639(10) 0.0191(7) 0.0104(9) 0.0116(7) 0.0022(7)

loop_
_atom_type_symbol
_atom_type_scat_dispersion_real
_atom_type_scat_dispersion_imag
_atom_type_scat_Cromer_Mann_a1
_atom_type_scat_Cromer_Mann_a2
_atom_type_scat_Cromer_Mann_a3
_atom_type_scat_Cromer_Mann_a4
_atom_type_scat_Cromer_Mann_b1
_atom_type_scat_Cromer_Mann_b2
_atom_type_scat_Cromer_Mann_b3
_atom_type_scat_Cromer_Mann_b4
_atom_type_scat_Cromer_Mann_c
_atom_type_scat_source
_atom_type_scat_dispersion_source
H 0.00000 0.00000 0.49300 0.32291 0.14019 0.04081 10.51090 26.12570 3.14236 57.79970 0.0030380000826 'International Tables Volume C Table 6.1.1.4 (pp. 500-502)' 'Henke, Gullikson and Davis, At. Data and Nucl. Data Tables, 1993, 54, 2'
C 0.00347 0.00161 2.31000 1.02000 1.58860 0.86500 20.84390 10.20750 0.56870 51.65120 0.215599998832 'International Tables Volume C Table 6.1.1.4 (pp. 500-502)' 'Henke, Gullikson and Davis, At. Data and Nucl. Data Tables, 1993, 54, 2'
S 0.12424 0.12443 6.90530 5.20340 1.43790 1.58630 1.46790 22.21510 0.25360 56.17200 0.866900026798 'International Tables Volume C Table 6.1.1.4 (pp. 500-502)' 'Henke, Gullikson and Davis, At. Data and Nucl. Data Tables, 1993, 54, 2'
O 0.01158 0.00611 3.04850 2.28680 1.54630 0.86700 13.27710 5.70110 0.32390 32.90890 0.250800013542 'International Tables Volume C Table 6.1.1.4 (pp. 500-502)' 'Henke, Gullikson and Davis, At. Data and Nucl. Data Tables, 1993, 54, 2'
N 0.00653 0.00323 12.21260 3.13220 2.01250 1.16630 0.00570 9.89330 28.99750 0.58260 -11.5290002823 'International Tables Volume C Table 6.1.1.4 (pp. 500-502)' 'Henke, Gullikson and Davis, At. Data and Nucl. Data Tables, 1993, 54, 2'

loop_
_geom_angle_atom_site_label_1
_geom_angle_atom_site_label_2
_geom_angle_atom_site_label_3
_geom_angle
_geom_angle_site_symmetry_1
_geom_angle_site_symmetry_3
_geom_angle_publ_flag
C6 S7 C8 103.25(10) . . ?
C9 N11 N12 109.80(17) . . ?
H11 N11 N12 123.3(18) . . ?
H11 N11 C9 125.4(18) . . ?
C15 N12 N11 121.97(15) . . ?
C13 N12 N11 108.05(16) . . ?
C13 N12 C15 129.75(16) . . ?
C20 C15 N12 119.72(18) . . ?
C16 C15 N12 120.38(19) . . ?
C16 C15 C20 119.9(2) . . ?
C13 C8 S7 124.67(14) . . ?
C9 C8 S7 127.18(16) . . ?
C9 C8 C13 108.07(18) . . ?
C8 C13 N12 105.16(15) . . ?
O14 C13 N12 123.69(19) . . ?
O14 C13 C8 131.13(18) . . ?
C19 C20 C15 119.3(2) . . ?
H20 C20 C15 120.36(13) . . ?
H20 C20 C19 120.36(14) . . ?
C1 C6 S7 123.61(18) . . ?
C5 C6 S7 116.94(18) . . ?
C5 C6 C1 119.4(2) . . ?
C18 C17 C16 121.3(3) . . ?
H17 C17 C16 118(2) . . ?
H17 C17 C18 120(2) . . ?
C17 C16 C15 119.4(2) . . ?
H16 C16 C15 120.29(13) . . ?
H16 C16 C17 120.29(15) . . ?
C8 C9 N11 108.87(18) . . ?
C10 C9 N11 121.32(19) . . ?
C10 C9 C8 129.8(2) . . ?
C19 C18 C17 118.9(2) . . ?
H18 C18 C17 116.8(16) . . ?
H18 C18 C19 124.4(16) . . ?
C18 C19 C20 121.2(2) . . ?
H19 C19 C20 119.38(14) . . ?
H19 C19 C18 119.38(15) . . ?
C2 C1 C6 118.8(2) . . ?
H1 C1 C6 120.61(14) . . ?
H1 C1 C2 120.61(17) . . ?
C4 C3 C2 119.2(3) . . ?
H3 C3 C2 120.41(17) . . ?
H3 C3 C4 120.41(17) . . ?
H10a C10 C9 109.5 . . ?
H10b C10 C9 109.5 . . ?
H10b C10 H10a 109.5 . . ?
H10c C10 C9 109.5 . . ?
H10c C10 H10a 109.5 . . ?
H10c C10 H10b 109.5 . . ?
C3 C2 C1 121.7(3) . . ?
H2 C2 C1 119.14(17) . . ?
H2 C2 C3 119.14(17) . . ?
C4 C5 C6 120.5(2) . . ?
H5 C5 C6 119.77(15) . . ?
H5 C5 C4 119.77(16) . . ?
C5 C4 C3 120.4(3) . . ?
H4 C4 C3 119.82(17) . . ?
H4 C4 C5 119.82(16) . . ?

loop_
_geom_bond_atom_site_label_1
_geom_bond_atom_site_label_2
_geom_bond_distance
_geom_bond_site_symmetry_2
_geom_bond_publ_flag
S7 C8 1.738(2) . ?
S7 C6 1.788(2) . ?
N11 N12 1.380(2) . ?
N11 C9 1.324(3) . ?
N11 H11 0.76(3) . ?
N12 C15 1.414(3) . ?
N12 C13 1.397(2) . ?
C15 C20 1.384(3) . ?
C15 C16 1.386(3) . ?
C8 C13 1.419(3) . ?
C8 C9 1.376(3) . ?
C13 O14 1.254(2) . ?
C20 C19 1.379(3) . ?
C20 H20 0.9300 . ?
C6 C1 1.371(3) . ?
C6 C5 1.378(3) . ?
C17 C16 1.371(3) . ?
C17 C18 1.376(4) . ?
C17 H17 0.90(3) . ?
C16 H16 0.9300 . ?
C9 C10 1.482(3) . ?
C18 C19 1.370(4) . ?
C18 H18 0.95(3) . ?
C19 H19 0.9300 . ?
C1 C2 1.389(4) . ?
C1 H1 0.9300 . ?
C3 C2 1.355(4) . ?
C3 C4 1.361(4) . ?
C3 H3 0.9300 . ?
C10 H10a 0.9600 . ?
C10 H10b 0.9600 . ?
C10 H10c 0.9600 . ?
C2 H2 0.9300 . ?
C5 C4 1.375(4) . ?
C5 H5 0.9300 . ?
C4 H4 0.9300 . ?
